data_1502333
loop_
_publ_author_name
'Pe\~na-L\'opez, Miguel'
'Mart\'inez, M. Montserrat'
'Sarandeses, Luis A.'
'Sestelo, Jos\'e P\'erez'

_publ_section_title
;
 A Versatile Enantioselective Synthesis of Barrenazines
;
_journal_issue 15
_journal_name_full 'Organic Letters'
_journal_page_first 4151
_journal_paper_doi 10.1021/ol201592g
_journal_volume 13
_journal_year 2011
_chemical_absolute_configuration unk
_chemical_formula_moiety 'C23 H30 N2 O6 S'
_chemical_formula_sum 'C23 H30 N2 O6 S'
_chemical_formula_weight 462.55
_chemical_name_systematic
; 
 ? 
;
_space_group_IT_number 4
_symmetry_cell_setting monoclinic
_symmetry_space_group_name_Hall 'P 2yb'
_symmetry_space_group_name_H-M 'P 1 21 1'
_atom_sites_solution_hydrogens geom
_atom_sites_solution_primary direct
_atom_sites_solution_secondary difmap
_audit_creation_method SHELXL-97
_cell_angle_alpha 90.00
_cell_angle_beta 90.569(4)
_cell_angle_gamma 90.00
_cell_formula_units_Z 2
_cell_length_a 7.5028(4)
_cell_length_b 5.9354(3)
_cell_length_c 25.0935(14)
_cell_measurement_reflns_used 2797
_cell_measurement_temperature 100(2)
_cell_measurement_theta_max 23.731
_cell_measurement_theta_min 2.435
_cell_volume 1117.41(10)
_computing_cell_refinement 'SAINT V7.68A (Bruker: Madison, 2009 )'
_computing_data_collection 'Apex2, Bruker Instrument Service v2010, 1-2'
_computing_data_reduction 'SAINT and XPREP Version 2008/2 (Bruker AXS)'
_computing_molecular_graphics 'XP, SHELXTL v. 5.1 (Bruker, 1998)'
_computing_publication_material 'XCIF, 2008/2 (1997-2008 Bruker AXS)'
_computing_structure_refinement 'XL Version 2008/4 (Sheldrick)'
_computing_structure_solution 'XS Version 2008/1 (Sheldrick)'
_diffrn_ambient_temperature 100(2)
_diffrn_measured_fraction_theta_full 0.992
_diffrn_measured_fraction_theta_max 0.992
_diffrn_measurement_device_type 'APEXII area detector'
_diffrn_measurement_method 'phi and omega scans'
_diffrn_radiation_monochromator graphite
_diffrn_radiation_source 'fine-focus sealed tube'
_diffrn_radiation_type MoK\a
_diffrn_radiation_wavelength 0.71073
_diffrn_reflns_av_R_equivalents 0.0342
_diffrn_reflns_av_sigmaI/netI 0.0510
_diffrn_reflns_limit_h_max 8
_diffrn_reflns_limit_h_min -8
_diffrn_reflns_limit_k_max 7
_diffrn_reflns_limit_k_min -7
_diffrn_reflns_limit_l_max 29
_diffrn_reflns_limit_l_min -29
_diffrn_reflns_number 8595
_diffrn_reflns_theta_full 25.00
_diffrn_reflns_theta_max 25.00
_diffrn_reflns_theta_min 2.44
_exptl_absorpt_coefficient_mu 0.188
_exptl_absorpt_correction_T_max 0.9815
_exptl_absorpt_correction_T_min 0.9372
_exptl_absorpt_correction_type multi-scan
_exptl_absorpt_process_details
; 
SADABS Version 2008/1 (Sheldrick, Bruker AXS Inc.)
;
_exptl_crystal_colour colourless
_exptl_crystal_density_diffrn 1.375
_exptl_crystal_density_method 'not measured'
_exptl_crystal_description prism
_exptl_crystal_F_000 492
_exptl_crystal_size_max 0.350
_exptl_crystal_size_mid 0.150
_exptl_crystal_size_min 0.100
_refine_diff_density_max 0.298
_refine_diff_density_min -0.541
_refine_diff_density_rms 0.054
_refine_ls_abs_structure_details 'Flack H D (1983), Acta Cryst. A39, 876-881'
_refine_ls_abs_structure_Flack 0.01(12)
_refine_ls_extinction_method none
_refine_ls_goodness_of_fit_ref 1.027
_refine_ls_hydrogen_treatment constr
_refine_ls_matrix_type full
_refine_ls_number_parameters 312
_refine_ls_number_reflns 3874
_refine_ls_number_restraints 1
_refine_ls_restrained_S_all 1.027
_refine_ls_R_factor_all 0.0604
_refine_ls_R_factor_gt 0.0504
_refine_ls_shift/su_max 0.000
_refine_ls_shift/su_mean 0.000
_refine_ls_structure_factor_coef Fsqd
_refine_ls_weighting_details 'calc w=1/[\s^2^(Fo^2^)+(0.0507P)^2^+0.8536P] where P=(Fo^2^+2Fc^2^)/3'
_refine_ls_weighting_scheme calc
_refine_ls_wR_factor_gt 0.1137
_refine_ls_wR_factor_ref 0.1205
_reflns_number_gt 3361
_reflns_number_total 3874
_reflns_threshold_expression >2sigma(I)
_cod_data_source_file ol201592g_si_002.cif
_cod_data_source_block 1106203_b2_0s
_cod_original_sg_symbol_H-M P2(1)
_cod_database_code 1502333

loop_
_symmetry_equiv_pos_as_xyz
'x, y, z'
'-x, y+1/2, -z'

loop_
_atom_site_label
_atom_site_type_symbol
_atom_site_fract_x
_atom_site_fract_y
_atom_site_fract_z
_atom_site_U_iso_or_equiv
_atom_site_adp_type
_atom_site_occupancy
_atom_site_symmetry_multiplicity
_atom_site_calc_flag
_atom_site_refinement_flags
_atom_site_disorder_assembly
_atom_site_disorder_group
S1 S 0.29516(14) 0.5017(2) 0.85947(4) 0.0491(3) Uani 1 1 d . . .
O1 O 0.6470(3) 0.5125(5) 0.61443(8) 0.0293(6) Uani 1 1 d . . .
O2 O 0.8852(3) 0.4183(4) 0.66624(8) 0.0245(5) Uani 1 1 d . . .
O3A O 1.0886(11) -0.005(3) 0.8013(9) 0.027(3) Uani 0.47(4) 1 d P A 1
H3A H 1.1663 -0.1027 0.8088 0.040 Uiso 0.47(4) 1 calc PR A 1
O3B O 1.0729(11) -0.067(2) 0.7781(9) 0.027(3) Uani 0.53(4) 1 d P A 2
H3B H 1.1153 -0.1925 0.7697 0.040 Uiso 0.53(4) 1 calc PR A 2
O4 O 0.2312(4) 0.5605(6) 0.69571(13) 0.0594(10) Uani 1 1 d . . .
H4A H 0.1259 0.5518 0.6842 0.089 Uiso 1 1 calc R . .
O5A O 0.1515(16) 0.551(3) 0.8954(5) 0.023(3) Uani 0.47(4) 1 d P A 1
O5B O 0.1153(14) 0.459(3) 0.8825(6) 0.034(3) Uani 0.53(4) 1 d P A 2
O6 O 0.3758(5) 0.7112(5) 0.84503(12) 0.0625(10) Uani 1 1 d . A .
N1 N 0.6103(4) 0.2813(5) 0.68346(11) 0.0301(7) Uani 1 1 d . A .
N2 N 0.2535(4) 0.3722(7) 0.80511(12) 0.0519(11) Uani 1 1 d . A .
H2A H 0.1477 0.3115 0.8000 0.062 Uiso 1 1 calc R . .
C1 C 0.7625(4) 0.5424(6) 0.52469(13) 0.0200(7) Uani 1 1 d . . .
C2 C 0.8523(4) 0.6601(6) 0.48548(12) 0.0218(7) Uani 1 1 d . . .
H2 H 0.9069 0.8002 0.4940 0.026 Uiso 1 1 calc R . .
C3 C 0.8633(4) 0.5766(6) 0.43446(13) 0.0251(8) Uani 1 1 d . . .
H3 H 0.9240 0.6597 0.4079 0.030 Uiso 1 1 calc R . .
C4 C 0.7859(5) 0.3714(6) 0.42190(14) 0.0286(8) Uani 1 1 d . . .
H4 H 0.7950 0.3121 0.3869 0.034 Uiso 1 1 calc R . .
C5 C 0.6951(5) 0.2528(6) 0.46075(15) 0.0300(8) Uani 1 1 d . . .
H5 H 0.6406 0.1128 0.4522 0.036 Uiso 1 1 calc R . .
C6 C 0.6838(4) 0.3382(6) 0.51198(14) 0.0262(8) Uani 1 1 d . . .
H6 H 0.6217 0.2562 0.5385 0.031 Uiso 1 1 calc R . .
C7 C 0.7574(5) 0.6435(6) 0.58000(13) 0.0258(8) Uani 1 1 d . . .
H7A H 0.8798 0.6502 0.5950 0.031 Uiso 1 1 calc R . .
H7B H 0.7106 0.7992 0.5779 0.031 Uiso 1 1 calc R . .
C8 C 0.7268(4) 0.4039(6) 0.65582(12) 0.0234(7) Uani 1 1 d . . .
C9 C 0.6688(5) 0.1642(6) 0.73254(13) 0.0246(7) Uani 1 1 d . . .
H9 H 0.7611 0.2589 0.7508 0.030 Uiso 1 1 calc R . .
C10 C 0.7505(6) -0.0631(6) 0.71996(14) 0.0410(10) Uani 1 1 d . . .
H10A H 0.8626 -0.0386 0.7003 0.049 Uiso 1 1 calc R . .
H10B H 0.6679 -0.1470 0.6962 0.049 Uiso 1 1 calc R . .
C11 C 0.7913(6) -0.2084(6) 0.76921(15) 0.0399(10) Uani 1 1 d . A .
H11A H 0.6774 -0.2474 0.7865 0.048 Uiso 1 1 calc R . .
H11B H 0.8470 -0.3508 0.7573 0.048 Uiso 1 1 calc R . .
C12 C 0.9123(4) -0.0993(6) 0.81012(16) 0.0350(9) Uani 1 1 d . . .
H12A H 0.8416 0.0245 0.8258 0.042 Uiso 1 1 calc R A 1
H12B H 0.9281 -0.2127 0.8387 0.042 Uiso 1 1 calc R A 1
C13 C 0.5082(5) 0.1433(6) 0.76926(14) 0.0302(8) Uani 1 1 d . A .
H13A H 0.5496 0.1298 0.8067 0.036 Uiso 1 1 calc R . .
H13B H 0.4395 0.0062 0.7601 0.036 Uiso 1 1 calc R . .
C14 C 0.3888(4) 0.3521(7) 0.76312(14) 0.0341(9) Uani 1 1 d . . .
H14 H 0.4659 0.4895 0.7641 0.041 Uiso 1 1 calc R A .
C15 C 0.2938(5) 0.3418(8) 0.70913(16) 0.0444(11) Uani 1 1 d . A .
H15 H 0.1893 0.2381 0.7120 0.053 Uiso 1 1 calc R . .
C16 C 0.4220(5) 0.2470(8) 0.66819(14) 0.0457(12) Uani 1 1 d . . .
H16A H 0.3993 0.0836 0.6639 0.055 Uiso 1 1 calc R A .
H16B H 0.3989 0.3204 0.6334 0.055 Uiso 1 1 calc R . .
C17 C 0.4523(4) 0.3479(5) 0.89650(13) 0.0228(7) Uani 1 1 d . A .
C18 C 0.4019(4) 0.1479(5) 0.92045(13) 0.0222(7) Uani 1 1 d . . .
H18 H 0.2812 0.0999 0.9191 0.027 Uiso 1 1 calc R A .
C19 C 0.5289(4) 0.0194(6) 0.94631(13) 0.0284(8) Uani 1 1 d . A .
H19 H 0.4940 -0.1162 0.9634 0.034 Uiso 1 1 calc R . .
C20 C 0.7068(5) 0.0837(6) 0.94795(13) 0.0290(8) Uani 1 1 d . . .
C21 C 0.7534(5) 0.2866(7) 0.92506(15) 0.0346(9) Uani 1 1 d . A .
H21 H 0.8735 0.3365 0.9273 0.041 Uiso 1 1 calc R . .
C22 C 0.6284(5) 0.4184(6) 0.89890(15) 0.0337(9) Uani 1 1 d . . .
H22 H 0.6629 0.5562 0.8827 0.040 Uiso 1 1 calc R A .
C23 C 0.8463(5) -0.0623(9) 0.97392(15) 0.0493(12) Uani 1 1 d . A .
H23A H 0.9554 -0.0582 0.9528 0.074 Uiso 1 1 calc R . .
H23B H 0.8025 -0.2176 0.9760 0.074 Uiso 1 1 calc R . .
H23C H 0.8718 -0.0062 1.0099 0.074 Uiso 1 1 calc R . .

loop_
_atom_site_aniso_label
_atom_site_aniso_U_11
_atom_site_aniso_U_22
_atom_site_aniso_U_33
_atom_site_aniso_U_23
_atom_site_aniso_U_13
_atom_site_aniso_U_12
S1 0.0335(6) 0.0627(7) 0.0515(6) 0.0340(6) 0.0225(5) 0.0322(5)
O1 0.0176(12) 0.0413(14) 0.0290(12) 0.0112(12) -0.0027(10) -0.0091(12)
O2 0.0159(12) 0.0251(12) 0.0326(12) 0.0012(10) 0.0003(10) 0.0006(10)
O3A 0.012(3) 0.021(4) 0.048(7) 0.003(5) -0.004(3) 0.003(3)
O3B 0.012(3) 0.015(4) 0.054(7) 0.009(4) 0.001(3) 0.002(3)
O4 0.0259(15) 0.073(2) 0.078(2) 0.0568(18) -0.0233(15) -0.0203(15)
O5A 0.016(4) 0.026(6) 0.027(4) -0.001(3) 0.004(3) 0.008(4)
O5B 0.020(4) 0.038(7) 0.042(4) 0.003(5) 0.009(3) 0.008(4)
O6 0.089(3) 0.0347(17) 0.064(2) 0.0265(15) 0.0433(18) 0.0395(17)
N1 0.0240(16) 0.0383(18) 0.0279(15) 0.0074(13) -0.0087(12) -0.0181(14)
N2 0.0083(15) 0.106(3) 0.0416(18) 0.041(2) 0.0028(13) 0.0060(18)
C1 0.0107(15) 0.0199(17) 0.0293(16) 0.0045(14) -0.0035(13) 0.0025(13)
C2 0.0140(16) 0.0221(17) 0.0292(17) 0.0062(15) -0.0027(13) 0.0021(14)
C3 0.0165(17) 0.0314(19) 0.0274(18) 0.0062(14) 0.0007(14) 0.0072(14)
C4 0.0240(18) 0.0275(19) 0.0341(18) -0.0070(15) -0.0076(15) 0.0099(15)
C5 0.0207(18) 0.0202(17) 0.049(2) -0.0028(17) -0.0083(16) 0.0043(15)
C6 0.0174(17) 0.0212(18) 0.040(2) 0.0039(15) -0.0035(15) 0.0015(14)
C7 0.0233(18) 0.0280(18) 0.0261(17) 0.0090(15) 0.0032(14) -0.0070(16)
C8 0.0246(19) 0.0241(17) 0.0213(16) -0.0023(14) -0.0031(14) -0.0073(15)
C9 0.0267(19) 0.0228(17) 0.0244(17) -0.0004(14) -0.0032(15) -0.0071(15)
C10 0.071(3) 0.0186(18) 0.0336(19) -0.0041(15) 0.0063(19) -0.0049(19)
C11 0.066(3) 0.0120(17) 0.042(2) 0.0008(15) 0.015(2) -0.0007(18)
C12 0.0147(17) 0.031(2) 0.060(2) 0.0178(19) 0.0071(16) 0.0051(16)
C13 0.0251(19) 0.036(2) 0.0294(18) 0.0103(16) -0.0062(15) -0.0128(16)
C14 0.0142(17) 0.055(2) 0.0329(19) 0.0218(18) -0.0022(15) -0.0039(17)
C15 0.0196(19) 0.064(3) 0.049(2) 0.034(2) -0.0118(17) -0.0227(19)
C16 0.036(2) 0.072(3) 0.030(2) 0.020(2) -0.0146(17) -0.034(2)
C17 0.0191(17) 0.0159(16) 0.0336(18) 0.0030(14) 0.0040(14) 0.0069(13)
C18 0.0183(17) 0.0164(16) 0.0318(17) -0.0004(14) 0.0030(14) -0.0035(14)
C19 0.0244(18) 0.0256(18) 0.0353(18) 0.0042(16) 0.0054(15) 0.0056(16)
C20 0.0229(19) 0.039(2) 0.0255(18) -0.0035(15) 0.0010(15) 0.0099(15)
C21 0.0146(18) 0.045(2) 0.044(2) -0.0145(19) 0.0004(16) -0.0047(17)
C22 0.026(2) 0.0226(18) 0.053(2) -0.0006(16) 0.0133(17) -0.0027(15)
C23 0.033(2) 0.077(3) 0.038(2) 0.007(2) 0.0006(18) 0.026(2)

loop_
_atom_type_symbol
_atom_type_description
_atom_type_scat_dispersion_real
_atom_type_scat_dispersion_imag
_atom_type_scat_source
C C 0.0033 0.0016 'International Tables Vol C Tables 4.2.6.8 and 6.1.1.4'
H H 0.0000 0.0000 'International Tables Vol C Tables 4.2.6.8 and 6.1.1.4'
N N 0.0061 0.0033 'International Tables Vol C Tables 4.2.6.8 and 6.1.1.4'
O O 0.0106 0.0060 'International Tables Vol C Tables 4.2.6.8 and 6.1.1.4'
S S 0.1246 0.1234 'International Tables Vol C Tables 4.2.6.8 and 6.1.1.4'

loop_
_geom_angle_atom_site_label_1
_geom_angle_atom_site_label_2
_geom_angle_atom_site_label_3
_geom_angle
O6 S1 O5A 107.5(8)
O6 S1 O5B 129.1(7)
O6 S1 N2 106.39(19)
O5A S1 N2 119.5(8)
O5B S1 N2 94.5(9)
O6 S1 C17 107.65(19)
O5A S1 C17 106.2(3)
O5B S1 C17 108.2(3)
N2 S1 C17 109.15(17)
C8 O1 C7 117.8(2)
C12 O3A H3A 109.5
C12 O3B H3B 109.5
C15 O4 H4A 109.5
C8 N1 C16 124.8(3)
C8 N1 C9 119.9(3)
C16 N1 C9 115.3(3)
C14 N2 S1 121.3(3)
C14 N2 H2A 119.3
S1 N2 H2A 119.3
C6 C1 C2 119.1(3)
C6 C1 C7 123.0(3)
C2 C1 C7 117.9(3)
C3 C2 C1 120.8(3)
C3 C2 H2 119.6
C1 C2 H2 119.6
C2 C3 C4 120.0(3)
C2 C3 H3 120.0
C4 C3 H3 120.0
C3 C4 C5 119.6(3)
C3 C4 H4 120.2
C5 C4 H4 120.2
C6 C5 C4 120.1(3)
C6 C5 H5 119.9
C4 C5 H5 119.9
C1 C6 C5 120.3(3)
C1 C6 H6 119.9
C5 C6 H6 119.9
O1 C7 C1 111.0(3)
O1 C7 H7A 109.4
C1 C7 H7A 109.4
O1 C7 H7B 109.4
C1 C7 H7B 109.4
H7A C7 H7B 108.0
O2 C8 N1 124.7(3)
O2 C8 O1 123.6(3)
N1 C8 O1 111.7(3)
N1 C9 C10 111.3(3)
N1 C9 C13 108.1(3)
C10 C9 C13 112.1(3)
N1 C9 H9 108.4
C10 C9 H9 108.4
C13 C9 H9 108.4
C9 C10 C11 114.2(3)
C9 C10 H10A 108.7
C11 C10 H10A 108.7
C9 C10 H10B 108.7
C11 C10 H10B 108.7
H10A C10 H10B 107.6
C12 C11 C10 114.8(3)
C12 C11 H11A 108.6
C10 C11 H11A 108.6
C12 C11 H11B 108.6
C10 C11 H11B 108.6
H11A C11 H11B 107.5
O3A C12 C11 127.1(10)
O3B C12 C11 100.1(10)
O3A C12 H12A 105.5
O3B C12 H12A 124.4
C11 C12 H12A 105.5
O3A C12 H12B 105.5
O3B C12 H12B 113.2
C11 C12 H12B 105.5
H12A C12 H12B 106.1
C9 C13 C14 109.7(3)
C9 C13 H13A 109.7
C14 C13 H13A 109.7
C9 C13 H13B 109.7
C14 C13 H13B 109.7
H13A C13 H13B 108.2
N2 C14 C15 108.6(3)
N2 C14 C13 113.5(3)
C15 C14 C13 108.9(3)
N2 C14 H14 108.6
C15 C14 H14 108.6
C13 C14 H14 108.6
O4 C15 C16 112.8(3)
O4 C15 C14 109.0(4)
C16 C15 C14 108.8(3)
O4 C15 H15 108.7
C16 C15 H15 108.7
C14 C15 H15 108.7
N1 C16 C15 112.5(3)
N1 C16 H16A 109.1
C15 C16 H16A 109.1
N1 C16 H16B 109.1
C15 C16 H16B 109.1
H16A C16 H16B 107.8
C18 C17 C22 120.3(3)
C18 C17 S1 119.5(3)
C22 C17 S1 120.1(3)
C19 C18 C17 119.2(3)
C19 C18 H18 120.4
C17 C18 H18 120.4
C18 C19 C20 121.4(3)
C18 C19 H19 119.3
C20 C19 H19 119.3
C21 C20 C19 118.3(3)
C21 C20 C23 120.4(4)
C19 C20 C23 121.3(4)
C20 C21 C22 121.2(3)
C20 C21 H21 119.4
C22 C21 H21 119.4
C21 C22 C17 119.4(3)
C21 C22 H22 120.3
C17 C22 H22 120.3
C20 C23 H23A 109.5
C20 C23 H23B 109.5
H23A C23 H23B 109.5
C20 C23 H23C 109.5
H23A C23 H23C 109.5
H23B C23 H23C 109.5

loop_
_geom_bond_atom_site_label_1
_geom_bond_atom_site_label_2
_geom_bond_distance
S1 O6 1.431(3)
S1 O5A 1.442(8)
S1 O5B 1.495(9)
S1 N2 1.594(4)
S1 C17 1.751(3)
O1 C8 1.356(4)
O1 C7 1.432(4)
O2 C8 1.217(4)
O3A C12 1.454(10)
O3A H3A 0.8400
O3B C12 1.468(10)
O3B H3B 0.8400
O4 C15 1.420(5)
O4 H4A 0.8400
N1 C8 1.337(4)
N1 C16 1.474(4)
N1 C9 1.477(4)
N2 C14 1.475(4)
N2 H2A 0.8800
C1 C6 1.384(5)
C1 C2 1.387(4)
C1 C7 1.513(5)
C2 C3 1.376(5)
C2 H2 0.9500
C3 C4 1.384(5)
C3 H3 0.9500
C4 C5 1.387(5)
C4 H4 0.9500
C5 C6 1.385(5)
C5 H5 0.9500
C6 H6 0.9500
C7 H7A 0.9900
C7 H7B 0.9900
C9 C10 1.516(5)
C9 C13 1.529(5)
C9 H9 1.0000
C10 C11 1.535(5)
C10 H10A 0.9900
C10 H10B 0.9900
C11 C12 1.510(6)
C11 H11A 0.9900
C11 H11B 0.9900
C12 H12A 0.9900
C12 H12B 0.9900
C13 C14 1.536(5)
C13 H13A 0.9900
C13 H13B 0.9900
C14 C15 1.525(5)
C14 H14 1.0000
C15 C16 1.522(6)
C15 H15 1.0000
C16 H16A 0.9900
C16 H16B 0.9900
C17 C18 1.385(5)
C17 C22 1.387(5)
C18 C19 1.378(5)
C18 H18 0.9500
C19 C20 1.389(5)
C19 H19 0.9500
C20 C21 1.380(6)
C20 C23 1.502(5)
C21 C22 1.382(5)
C21 H21 0.9500
C22 H22 0.9500
C23 H23A 0.9800
C23 H23B 0.9800
C23 H23C 0.9800

loop_
_geom_torsion_atom_site_label_1
_geom_torsion_atom_site_label_2
_geom_torsion_atom_site_label_3
_geom_torsion_atom_site_label_4
_geom_torsion
O6 S1 N2 C14 47.6(3)
O5A S1 N2 C14 169.3(6)
O5B S1 N2 C14 -179.3(5)
C17 S1 N2 C14 -68.3(3)
C6 C1 C2 C3 0.1(4)
C7 C1 C2 C3 179.4(3)
C1 C2 C3 C4 -0.7(5)
C2 C3 C4 C5 1.0(5)
C3 C4 C5 C6 -0.7(5)
C2 C1 C6 C5 0.1(5)
C7 C1 C6 C5 -179.1(3)
C4 C5 C6 C1 0.2(5)
C8 O1 C7 C1 113.7(3)
C6 C1 C7 O1 -5.9(4)
C2 C1 C7 O1 174.9(3)
C16 N1 C8 O2 -174.2(4)
C9 N1 C8 O2 4.4(5)
C16 N1 C8 O1 6.1(5)
C9 N1 C8 O1 -175.4(3)
C7 O1 C8 O2 2.7(5)
C7 O1 C8 N1 -177.6(3)
C8 N1 C9 C10 -84.8(4)
C16 N1 C9 C10 93.8(4)
C8 N1 C9 C13 151.6(3)
C16 N1 C9 C13 -29.7(4)
N1 C9 C10 C11 -172.1(3)
C13 C9 C10 C11 -50.9(4)
C9 C10 C11 C12 -56.8(5)
C10 C11 C12 O3A -54.9(7)
C10 C11 C12 O3B -61.1(5)
N1 C9 C13 C14 -34.6(4)
C10 C9 C13 C14 -157.6(3)
S1 N2 C14 C15 -149.7(3)
S1 N2 C14 C13 89.0(4)
C9 C13 C14 N2 -167.1(3)
C9 C13 C14 C15 71.9(3)
N2 C14 C15 O4 74.7(4)
C13 C14 C15 O4 -161.3(3)
N2 C14 C15 C16 -162.0(4)
C13 C14 C15 C16 -37.9(4)
C8 N1 C16 C15 -117.6(4)
C9 N1 C16 C15 63.8(5)
O4 C15 C16 N1 96.8(4)
C14 C15 C16 N1 -24.2(5)
O6 S1 C17 C18 173.0(3)
O5A S1 C17 C18 58.1(10)
O5B S1 C17 C18 29.7(10)
N2 S1 C17 C18 -71.9(3)
O6 S1 C17 C22 -11.2(3)
O5A S1 C17 C22 -126.1(10)
O5B S1 C17 C22 -154.4(10)
N2 S1 C17 C22 103.9(3)
C22 C17 C18 C19 -0.5(5)
S1 C17 C18 C19 175.4(3)
C17 C18 C19 C20 -1.3(5)
C18 C19 C20 C21 3.0(5)
C18 C19 C20 C23 -177.1(3)
C19 C20 C21 C22 -3.0(5)
C23 C20 C21 C22 177.1(3)
C20 C21 C22 C17 1.3(5)
C18 C17 C22 C21 0.5(5)
S1 C17 C22 C21 -175.3(3)
